data_8100841
loop_
_publ_author_name
'Horn, E.'
'Kurosawa, K.'
'Tamura, H.'
'Nakahodo, T.'

_publ_section_title
;
 Crystal structure of tetrakis(2-thiophenecarboxylato-O,O')-di
 (triphenylphosphino-O)dicopper(II) dichloromethane solvate, 
 [Cu(C~5~H~3~O~2~S)~2~(C~18~H~15~O~2~S)]~2~ &#x00B7; 1.1CH~2~Cl~2~
;
_journal_coden_ASTM ZKNSFT
_journal_issue 1
_journal_name_full 'Zeitschrift f\"ur Kristallographie - New Crystal Structures'
_journal_page_first 77
_journal_page_last 79
_journal_paper_doi 10.1524/ncrs.2001.216.14.77
_journal_volume 216
_journal_year 2001
_chemical_formula_moiety '[Cu(C5H3O2S1)2(C18H15O2S1)]2'
_chemical_formula_structural
;
[Cu (C5 H3 O2 S1)2(C18 H15 O2 S1)]2 . (C H2 Cl2)1.1'
;
_chemical_formula_sum 'C28.55 H22.11 Cl1.11 Cu O5 P S2'
_chemical_formula_weight 643.19
_chemical_name_common
;
Tetrakis(2-thiophenecarboxylato-O,O')-di-(triphenylphosphino-O)-di-copper(II)
dichloromethane- solvate'
;
_space_group_IT_number 14
_symmetry_cell_setting monoclinic
_symmetry_space_group_name_Hall '-P 2yn'
_symmetry_space_group_name_H-M 'P 1 21/n 1'
_cell_angle_alpha 90
_cell_angle_beta 104.415(8)
_cell_angle_gamma 90
_cell_formula_units_Z 4
_cell_length_a 13.271(1)
_cell_length_b 17.354(2)
_cell_length_c 13.778(1)
_cell_measurement_temperature 296.2
_cell_volume 3073.4(5)
_diffrn_ambient_temperature 296.2
_exptl_crystal_density_diffrn 1.390
_refine_ls_R_factor_obs 0.0685
_refine_ls_wR_factor_obs 0.0767
_cod_original_sg_symbol_H-M 'P 21/n'
_cod_database_code 8100841

loop_
_symmetry_equiv_pos_as_xyz
x,y,z
1/2-x,1/2+y,1/2-z
-x,-y,-z
1/2+x,1/2-y,1/2+z

loop_
_atom_site_aniso_label
_atom_site_aniso_U_11
_atom_site_aniso_U_22
_atom_site_aniso_U_33
_atom_site_aniso_U_12
_atom_site_aniso_U_13
_atom_site_aniso_U_23
Cu(1) 0.0357(6) 0.0337(5) 0.0424(6) -0.0043(6) 0.0104(4) -0.0007(6)
Cl(1) 0.086(5) 0.210(9) 0.151(7) -0.020(6) 0.076(5) -0.075(7)
Cl(2) 0.111(5) 0.112(5) 0.046(3) 0.024(4) 0.023(3) 0.038(3)
S(1) 0.063(3) 0.089(4) 0.163(6) 0.007(3) 0.045(3) -0.012(4)
S(2) 0.092(3) 0.069(3) 0.049(2) 0.007(2) 0.012(2) 0.003(2)
P(1) 0.036(1) 0.035(1) 0.042(1) -0.005(1) 0.009(1) -0.001(1)
O(1) 0.044(4) 0.033(4) 0.088(5) 0.004(3) 0.022(4) 0.001(4)
O(2) 0.036(4) 0.047(4) 0.077(5) 0.008(3) 0.017(3) 0.008(4)
O(3) 0.062(4) 0.055(4) 0.041(4) -0.016(4) 0.010(3) -0.002(4)
O(4) 0.067(5) 0.050(4) 0.040(4) -0.013(4) 0.011(3) 0.000(3)
O(5) 0.041(4) 0.035(3) 0.047(4) -0.011(3) 0.013(3) -0.003(3)
C(1) 0.038(5) 0.060(7) 0.051(6) 0.004(5) 0.011(4) -0.011(5)
C(2) 0.047(6) 0.044(6) 0.067(7) 0.010(5) 0.010(5) 0.000(5)
C(4) 0.10(1) 0.14(2) 0.24(2) 0.09(1) 0.08(1) 0.05(2)
C(5) 0.062(10) 0.10(1) 0.19(2) 0.022(9) 0.04(1) 0.01(1)
C(6) 0.040(5) 0.047(6) 0.046(6) 0.003(5) 0.017(4) 0.002(5)
C(7) 0.048(6) 0.046(5) 0.042(5) 0.004(5) 0.014(5) -0.002(4)
C(9) 0.086(9) 0.066(8) 0.057(7) -0.002(7) -0.004(6) -0.009(6)
C(10) 0.096(9) 0.077(9) 0.037(6) 0.009(7) 0.009(6) -0.019(6)
C(11) 0.034(5) 0.056(6) 0.043(5) -0.011(5) 0.005(4) 0.003(5)
C(12) 0.052(6) 0.047(6) 0.069(7) 0.000(5) 0.006(5) 0.009(5)
C(13) 0.062(8) 0.072(9) 0.093(10) 0.007(7) -0.008(7) 0.025(8)
C(14) 0.052(7) 0.11(1) 0.077(10) -0.010(8) -0.013(7) 0.021(9)
C(15) 0.070(9) 0.11(1) 0.058(8) -0.019(8) -0.003(6) 0.009(8)
C(16) 0.048(6) 0.071(8) 0.054(7) -0.012(6) 0.005(5) -0.002(6)
C(17) 0.041(5) 0.044(6) 0.054(6) -0.005(5) 0.013(5) -0.008(5)
C(18) 0.061(7) 0.055(7) 0.087(8) -0.010(6) 0.032(6) -0.014(6)
C(19) 0.080(9) 0.068(8) 0.12(1) -0.011(7) 0.068(8) -0.024(8)
C(20) 0.080(9) 0.081(10) 0.12(1) -0.003(8) 0.045(9) -0.035(9)
C(21) 0.098(10) 0.052(7) 0.13(1) 0.002(8) 0.044(9) -0.021(8)
C(22) 0.059(7) 0.049(7) 0.092(9) -0.006(6) 0.036(6) -0.010(6)
C(23) 0.037(5) 0.036(5) 0.053(6) 0.000(4) 0.016(5) 0.005(4)
C(24) 0.045(6) 0.043(6) 0.073(7) -0.007(5) 0.020(5) 0.000(5)
C(25) 0.052(7) 0.045(6) 0.100(9) -0.004(5) 0.039(7) 0.015(6)
C(26) 0.076(9) 0.068(8) 0.11(1) -0.019(7) 0.051(8) 0.013(8)
C(27) 0.11(1) 0.10(1) 0.074(9) -0.019(9) 0.037(8) 0.024(8)
C(28) 0.061(7) 0.088(9) 0.060(7) -0.008(6) 0.015(6) 0.018(7)
C(29) 0.09(2) 0.08(1) 0.10(2) 0.06(1) 0.08(1) 0.06(1)

loop_
_atom_site_label
_atom_site_fract_x
_atom_site_fract_y
_atom_site_fract_z
_atom_site_U_iso_or_equiv
_atom_site_thermal_displace_type
_atom_site_calc_flag
_atom_site_calc_attached_atom
_atom_site_occupancy
_atom_site_refinement_flags
Cu(1) 0.04432(8) 0.56495(6) 0.47861(8) 0.0372(3) Uani d . 1.00 .
Cl(1) 0.1950(5) 0.0765(6) 0.2163(6) 0.141(3) Uani d . 0.55 .
Cl(2) 0.3631(5) 0.1571(4) 0.3415(4) 0.089(2) Uani d . 0.55 .
S(1) 0.3704(4) 0.4268(3) 0.5008(4) 0.102(2) Uani d . 0.69 .
S(1') 0.2858 0.3047 0.5638 0.1048 Uiso d . 0.31 .
S(2) 0.0927(3) 0.4755(2) 0.8803(3) 0.071(1) Uani d . 0.78 .
S(2') 0.1874 0.6038 0.8318 0.0655 Uiso d . 0.22 .
P(1) 0.1934(2) 0.7318(1) 0.5164(2) 0.0381(7) Uani d . 1.00 .
O(1) 0.1623(5) 0.4973(4) 0.4818(5) 0.054(2) Uani d . 1.00 .
O(2) 0.0912(5) 0.3884(4) 0.5237(5) 0.053(2) Uani d . 1.00 .
O(3) 0.0854(5) 0.5714(4) 0.6252(4) 0.053(2) Uani d . 1.00 .
O(4) 0.0124(5) 0.4621(4) 0.6622(5) 0.053(2) Uani d . 1.00 .
O(5) 0.1288(4) 0.6672(3) 0.4603(4) 0.040(2) Uani d . 1.00 .
C(1) 0.1658(7) 0.4277(7) 0.5079(7) 0.050(3) Uani d . 1.00 .
C(2) 0.2660(8) 0.3865(6) 0.5192(8) 0.054(3) Uani d . 1.00 .
C(3) 0.2858(7) 0.3047(5) 0.5638(6) 0.105(3) Uiso d . 0.69 .
C(3') 0.3704 0.4268 0.5008 0.1048 Uiso d . 0.31 .
C(4) 0.403(1) 0.298(1) 0.561(2) 0.152(9) Uani d . 1.00 .
C(5) 0.444(1) 0.356(1) 0.529(2) 0.118(7) Uani d . 1.00 .
C(6) 0.0672(7) 0.5225(6) 0.6850(7) 0.043(3) Uani d . 1.00 .
C(7) 0.1147(7) 0.5363(5) 0.7928(7) 0.045(3) Uani d . 1.00 .
C(8) 0.1874(6) 0.6038(4) 0.8318(5) 0.066(2) Uiso d . 0.78 .
C(8') 0.0927 0.4755 0.8803 0.0655 Uiso d . 0.22 .
C(9) 0.2149(10) 0.5861(7) 0.9427(9) 0.074(4) Uani d . 1.00 .
C(10) 0.1700(10) 0.5232(7) 0.9723(8) 0.071(4) Uani d . 1.00 .
C(11) 0.2908(7) 0.6992(6) 0.6244(7) 0.045(3) Uani d . 1.00 .
C(12) 0.3287(8) 0.6254(6) 0.6247(8) 0.057(3) Uani d . 1.00 .
C(13) 0.4049(9) 0.5997(7) 0.706(1) 0.081(4) Uani d . 1.00 .
C(14) 0.4426(9) 0.6449(10) 0.786(1) 0.086(5) Uani d . 1.00 .
C(15) 0.405(1) 0.7187(9) 0.7868(9) 0.083(5) Uani d . 1.00 .
C(16) 0.3300(8) 0.7459(7) 0.7055(8) 0.059(3) Uani d . 1.00 .
C(17) 0.1151(7) 0.8024(5) 0.5612(7) 0.046(3) Uani d . 1.00 .
C(18) 0.0338(9) 0.7757(6) 0.5992(9) 0.065(4) Uani d . 1.00 .
C(19) -0.0271(10) 0.8267(7) 0.636(1) 0.083(5) Uani d . 1.00 .
C(20) -0.007(1) 0.9034(8) 0.636(1) 0.089(5) Uani d . 1.00 .
C(21) 0.075(1) 0.9302(7) 0.600(1) 0.090(5) Uani d . 1.00 .
C(22) 0.1353(8) 0.8796(6) 0.5616(9) 0.064(4) Uani d . 1.00 .
C(23) 0.2599(7) 0.7834(5) 0.4378(7) 0.041(3) Uani d . 1.00 .
C(24) 0.3617(7) 0.8116(6) 0.4708(8) 0.052(3) Uani d . 1.00 .
C(25) 0.4071(8) 0.8511(6) 0.407(1) 0.062(4) Uani d . 1.00 .
C(26) 0.355(1) 0.8639(7) 0.310(1) 0.079(5) Uani d . 1.00 .
C(27) 0.254(1) 0.8381(9) 0.2742(10) 0.093(5) Uani d . 1.00 .
C(28) 0.2072(9) 0.7967(7) 0.3393(9) 0.070(4) Uani d . 1.00 .
C(29) 0.323(2) 0.097(1) 0.242(2) 0.079(8) Uani d . 0.55 .
H(1) 0.3845 0.4841 0.4759 0.1175 Uiso calc . 0.31 .
H(2) 0.5234 0.3537 0.5222 0.1443 Uiso calc . 1.00 .
H(3) 0.4457 0.2448 0.5862 0.1753 Uiso calc . 1.00 .
H(4) 0.2343 0.2644 0.5887 0.1228 Uiso calc . 0.69 .
H(5) 0.0456 0.4245 0.8774 0.0834 Uiso calc . 0.22 .
H(6) 0.1852 0.5068 1.0493 0.0872 Uiso calc . 1.00 .
H(7) 0.2671 0.6226 0.9960 0.0860 Uiso calc . 1.00 .
H(8) 0.2124 0.6509 0.7912 0.0785 Uiso calc . 0.78 .
H(9) 0.3003 0.5877 0.5607 0.0667 Uiso calc . 1.00 .
H(10) 0.4342 0.5411 0.7048 0.0962 Uiso calc . 1.00 .
H(11) 0.5030 0.6226 0.8478 0.1046 Uiso calc . 1.00 .
H(12) 0.4345 0.7547 0.8517 0.1030 Uiso calc . 1.00 .
H(13) 0.3015 0.8044 0.7057 0.0707 Uiso calc . 1.00 .
H(14) 0.0188 0.7143 0.5987 0.0779 Uiso calc . 1.00 .
H(15) -0.0903 0.8054 0.6652 0.0982 Uiso calc . 1.00 .
H(16) -0.0556 0.9438 0.6641 0.1063 Uiso calc . 1.00 .
H(17) 0.0930 0.9908 0.6018 0.1051 Uiso calc . 1.00 .
H(18) 0.1977 0.9004 0.5321 0.0773 Uiso calc . 1.00 .
H(19) 0.4045 0.8020 0.5473 0.0633 Uiso calc . 1.00 .
H(20) 0.4863 0.8714 0.4339 0.0742 Uiso calc . 1.00 .
H(21) 0.3935 0.8953 0.2623 0.0958 Uiso calc . 1.00 .
H(22) 0.2130 0.8490 0.1975 0.1118 Uiso calc . 1.00 .
H(23) 0.1281 0.7764 0.3127 0.0838 Uiso calc . 1.00 .
H(24) 0.3641 0.0424 0.2576 0.0957 Uiso calc . 0.55 .
H(25) 0.3377 0.1222 0.1760 0.0957 Uiso calc . 0.55 .

loop_
_geom_bond_atom_site_label_1
_geom_bond_atom_site_label_2
_geom_bond_distance
_geom_bond_site_symmetry_1
_geom_bond_site_symmetry_2
_geom_bond_publ_flag
Cu(1) O(1) 1.948(6) 1_555 1_555 yes
Cu(1) O(2) 1.965(6) 1_555 3_566 yes
Cu(1) O(3) 1.960(6) 1_555 1_555 yes
Cu(1) O(4) 1.955(6) 1_555 3_566 yes
Cu(1) O(5) 2.147(6) 1_555 1_555 yes
Cl(1) C(29) 1.69(2) 1_555 1_555 yes
Cl(2) C(29) 1.70(3) 1_555 1_555 yes
S(1) C(2) 1.63(1) 1_555 1_555 yes
S(1) C(5) 1.56(2) 1_555 1_555 yes
S(1') C(2) 1.543(10) 1_555 1_555 yes
S(1') C(4) 1.57(2) 1_555 1_555 yes
S(2) C(7) 1.681(10) 1_555 1_555 yes
S(2) C(10) 1.64(1) 1_555 1_555 yes
S(2') C(7) 1.529(10) 1_555 1_555 yes
S(2') C(9) 1.51(1) 1_555 1_555 yes
P(1) O(5) 1.503(6) 1_555 1_555 yes
P(1) C(11) 1.803(9) 1_555 1_555 yes
P(1) C(17) 1.812(9) 1_555 1_555 yes
P(1) C(23) 1.797(9) 1_555 1_555 yes
O(1) C(1) 1.26(1) 1_555 1_555 yes
O(2) C(1) 1.26(1) 1_555 1_555 yes
O(3) C(6) 1.25(1) 1_555 1_555 yes
O(4) C(6) 1.27(1) 1_555 1_555 yes
C(1) C(2) 1.48(1) 1_555 1_555 yes
C(3) C(4) 1.57(2) 1_555 1_555 yes
C(3') C(5) 1.56(2) 1_555 1_555 yes
C(4) C(5) 1.28(2) 1_555 1_555 yes
C(6) C(7) 1.48(1) 1_555 1_555 yes
C(8) C(9) 1.51(1) 1_555 1_555 yes
C(8') C(10) 1.64(1) 1_555 1_555 yes
C(9) C(10) 1.35(2) 1_555 1_555 yes
C(11) C(12) 1.38(1) 1_555 1_555 yes
C(11) C(16) 1.37(1) 1_555 1_555 yes
C(12) C(13) 1.38(1) 1_555 1_555 yes
C(13) C(14) 1.35(2) 1_555 1_555 yes
C(14) C(15) 1.37(2) 1_555 1_555 yes
C(15) C(16) 1.38(2) 1_555 1_555 yes
C(17) C(18) 1.39(1) 1_555 1_555 yes
C(17) C(22) 1.37(1) 1_555 1_555 yes
C(18) C(19) 1.38(1) 1_555 1_555 yes
C(19) C(20) 1.36(2) 1_555 1_555 yes
C(20) C(21) 1.38(2) 1_555 1_555 yes
C(21) C(22) 1.38(1) 1_555 1_555 yes
C(23) C(24) 1.40(1) 1_555 1_555 yes
C(23) C(28) 1.38(1) 1_555 1_555 yes
C(24) C(25) 1.37(1) 1_555 1_555 yes
C(25) C(26) 1.35(2) 1_555 1_555 yes
C(26) C(27) 1.39(2) 1_555 1_555 yes
C(27) C(28) 1.41(2) 1_555 1_555 yes
